data_7248001
loop_
_publ_author_name
'Streit, Tim-Niclas'
'Gomila, Rosa M.'
'Sievers, Robin'
'Frontera, Antonio'
'Malischewski, Moritz'

_publ_section_title
;
 CF3-substituted sulfonium cations as efficient chalcogen bond donors
 towards cyanometalates
;
_journal_issue 5
_journal_name_full CrystEngComm
_journal_page_first 594
_journal_page_last 598
_journal_paper_doi 10.1039/D3CE01155K
_journal_volume 26
_journal_year 2024
_chemical_formula_moiety 'C6 Mo N O5, C13 H8 F3 S2'
_chemical_formula_sum 'C19 H8 F3 Mo N O5 S2'
_chemical_formula_weight 547.32
_chemical_name_systematic UmeRitter2
_space_group_crystal_system triclinic
_space_group_IT_number 2
_space_group_name_Hall '-P 1'
_space_group_name_H-M_alt 'P -1'
_atom_sites_solution_hydrogens geom
_atom_sites_solution_primary dual
_audit_creation_date 2023-12-12
_audit_creation_method
;
Olex2 1.5
(compiled 2023.08.24 svn.re1ec1418 for OlexSys, GUI svn.r6817)
;
_audit_update_record
;
2024-01-05 deposited with the CCDC.	2024-01-11 downloaded from the CCDC.
;
_cell_angle_alpha 114.713(2)
_cell_angle_beta 94.029(2)
_cell_angle_gamma 96.506(2)
_cell_formula_units_Z 2
_cell_length_a 9.5818(4)
_cell_length_b 10.4568(5)
_cell_length_c 11.5348(5)
_cell_measurement_reflns_used 9803
_cell_measurement_temperature 100.00
_cell_measurement_theta_max 30.47
_cell_measurement_theta_min 2.16
_cell_volume 1034.22(8)
_computing_cell_refinement 'SAINT V8.38A (Bruker, 2018)'
_computing_data_reduction 'SAINT V8.38A (Bruker, 2018)'
_computing_molecular_graphics 'Olex2 1.5 (Dolomanov et al., 2009)'
_computing_publication_material 'Olex2 1.5 (Dolomanov et al., 2009)'
_computing_structure_refinement 'XL  (Sheldrick, 2008)'
_computing_structure_solution 'SHELXT 2014/5 (Sheldrick, 2014)'
_diffrn_ambient_temperature 100.00
_diffrn_measured_fraction_theta_full 0.992
_diffrn_measured_fraction_theta_max 0.991
_diffrn_measurement_device_type 'Bruker APEX-II CCD'
_diffrn_measurement_method '\f and \w scans'
_diffrn_radiation_type MoK\a
_diffrn_radiation_wavelength 0.71073
_diffrn_reflns_av_R_equivalents 0.0341
_diffrn_reflns_av_unetI/netI 0.0228
_diffrn_reflns_Laue_measured_fraction_full 0.992
_diffrn_reflns_Laue_measured_fraction_max 0.991
_diffrn_reflns_limit_h_max 13
_diffrn_reflns_limit_h_min -13
_diffrn_reflns_limit_k_max 14
_diffrn_reflns_limit_k_min -14
_diffrn_reflns_limit_l_max 16
_diffrn_reflns_limit_l_min -16
_diffrn_reflns_number 33264
_diffrn_reflns_point_group_measured_fraction_full 0.992
_diffrn_reflns_point_group_measured_fraction_max 0.991
_diffrn_reflns_theta_full 25.242
_diffrn_reflns_theta_max 30.474
_diffrn_reflns_theta_min 2.171
_diffrn_source_current 1.0
_diffrn_source_power 0.05
_diffrn_source_voltage 50.0
_diffrn_standards_number 0
_exptl_absorpt_coefficient_mu 0.894
_exptl_absorpt_correction_T_max 0.7461
_exptl_absorpt_correction_T_min 0.5697
_exptl_absorpt_correction_type none
_exptl_absorpt_process_details
;
SADABS-2016/2 (Bruker,2016/2) was used for absorption correction.
wR2(int) was 0.1300 before and 0.0396 after correction.
The Ratio of minimum to maximum transmission is 0.7636.
The \l/2 correction factor is Not present.
;
_exptl_crystal_colour 'clear yellowish colourless'
_exptl_crystal_colour_lustre clear
_exptl_crystal_colour_modifier yellowish
_exptl_crystal_colour_primary colourless
_exptl_crystal_density_diffrn 1.758
_exptl_crystal_description block
_exptl_crystal_F_000 540
_exptl_crystal_preparation 'Salt metathesis of RitterOTf Mo(CO)5Cn NEt4'
_exptl_crystal_size_max 0.931
_exptl_crystal_size_mid 0.495
_exptl_crystal_size_min 0.458
_refine_diff_density_max 0.480
_refine_diff_density_min -0.692
_refine_diff_density_rms 0.080
_refine_ls_extinction_method none
_refine_ls_goodness_of_fit_ref 1.076
_refine_ls_hydrogen_treatment constr
_refine_ls_matrix_type full
_refine_ls_number_parameters 280
_refine_ls_number_reflns 6242
_refine_ls_number_restraints 0
_refine_ls_restrained_S_all 1.076
_refine_ls_R_factor_all 0.0243
_refine_ls_R_factor_gt 0.0216
_refine_ls_shift/su_max 0.003
_refine_ls_shift/su_mean 0.000
_refine_ls_structure_factor_coef Fsqd
_refine_ls_weighting_details 'w=1/[\s^2^(Fo^2^)+(0.0219P)^2^+0.5827P] where P=(Fo^2^+2Fc^2^)/3'
_refine_ls_weighting_scheme calc
_refine_ls_wR_factor_gt 0.0541
_refine_ls_wR_factor_ref 0.0558
_reflns_Friedel_coverage 0.000
_reflns_number_gt 5812
_reflns_number_total 6242
_reflns_threshold_expression 'I > 2\s(I)'
_cod_data_source_file d3ce01155k2.cif
_cod_data_source_block p-1_final
_cod_depositor_comments 'Adding full bibliography for 7248001--7248003.cif.'
_cod_database_code 7248001
_shelx_shelxl_version_number 2016/6
_shelx_space_group_comment
;
The symmetry employed for this shelxl refinement is uniquely defined
by the following loop, which should always be used as a source of
symmetry information in preference to the above space-group names.
They are only intended as comments.
;
_shelx_estimated_absorpt_t_max 0.685
_shelx_estimated_absorpt_t_min 0.490
_olex2_refinement_description
;
1. Fixed Uiso
 At 1.2 times of:
  All C(H) groups
2.a Aromatic/amide H refined with riding coordinates:
 C11(H11), C24(H24), C21(H21), C12(H12), C14(H14), C22(H22), C13(H13), C23(H23)
;
_olex2_submission_special_instructions 'No special instructions were received'

loop_
_space_group_symop_operation_xyz
'x, y, z'
'-x, -y, -z'

loop_
_atom_site_label
_atom_site_type_symbol
_atom_site_fract_x
_atom_site_fract_y
_atom_site_fract_z
_atom_site_U_iso_or_equiv
_atom_site_adp_type
_atom_site_occupancy
_atom_site_site_symmetry_order
_atom_site_calc_flag
_atom_site_refinement_flags_posn
_atom_site_refinement_flags_adp
_atom_site_refinement_flags_occupancy
_atom_site_disorder_assembly
_atom_site_disorder_group
Mo01 Mo 0.70065(2) 0.33787(2) 0.07297(2) 0.01375(4) Uani 1 1 d . . . . .
S1 S 0.88544(3) 0.31304(3) 0.52095(3) 0.01334(6) Uani 1 1 d . . . . .
S2 S 0.68998(4) -0.00954(4) 0.32355(4) 0.02023(7) Uani 1 1 d . . . . .
F102 F 0.86676(10) 0.10401(11) 0.60035(10) 0.0286(2) Uani 1 1 d . . . . .
F101 F 1.07588(9) 0.21843(11) 0.62427(10) 0.0274(2) Uani 1 1 d . . . . .
F100 F 0.92379(11) 0.31859(12) 0.74810(9) 0.0304(2) Uani 1 1 d . . . . .
O5 O 0.38259(12) 0.32723(13) 0.13736(13) 0.0316(3) Uani 1 1 d . . . . .
O2 O 0.66744(13) 0.00816(12) 0.01087(13) 0.0317(3) Uani 1 1 d . . . . .
O4 O 0.70176(13) 0.66163(12) 0.12335(12) 0.0299(2) Uani 1 1 d . . . . .
O3 O 1.02811(13) 0.35763(14) 0.03527(13) 0.0332(3) Uani 1 1 d . . . . .
O1 O 0.61187(13) 0.23715(14) -0.22434(11) 0.0303(3) Uani 1 1 d . . . . .
N1 N 0.82094(13) 0.46970(13) 0.38628(12) 0.0201(2) Uani 1 1 d . . . . .
C10 C 0.69987(13) 0.27356(14) 0.50711(12) 0.0145(2) Uani 1 1 d . . . . .
C20 C 0.85467(14) 0.05943(14) 0.29835(13) 0.0147(2) Uani 1 1 d . . . . .
C25 C 0.93545(13) 0.19207(13) 0.37602(12) 0.0133(2) Uani 1 1 d . . . . .
C15 C 0.62223(14) 0.14038(14) 0.42642(13) 0.0163(2) Uani 1 1 d . . . . .
C1 C 0.77770(14) 0.41909(14) 0.27866(13) 0.0159(2) Uani 1 1 d . . . . .
C2 C 0.68280(15) 0.12723(16) 0.03736(14) 0.0201(3) Uani 1 1 d . . . . .
C5 C 0.49536(15) 0.33005(15) 0.11245(14) 0.0197(3) Uani 1 1 d . . . . .
C4 C 0.70324(15) 0.54631(15) 0.10461(13) 0.0190(3) Uani 1 1 d . . . . .
C6 C 0.64172(15) 0.27430(15) -0.11557(14) 0.0199(3) Uani 1 1 d . . . . .
C100 C 0.94050(15) 0.23048(16) 0.63009(13) 0.0188(3) Uani 1 1 d . . . . .
C11 C 0.63508(15) 0.38863(15) 0.58165(14) 0.0198(3) Uani 1 1 d . . . . .
H11 H 0.690168 0.479335 0.633153 0.024 Uiso 1 1 calc R U . . .
C24 C 1.06352(14) 0.23929(15) 0.34458(13) 0.0177(2) Uani 1 1 d . . . . .
H24 H 1.114259 0.331863 0.397234 0.021 Uiso 1 1 calc R U . . .
C21 C 0.90904(15) -0.02983(15) 0.18839(13) 0.0181(2) Uani 1 1 d . . . . .
H21 H 0.857117 -0.121195 0.133713 0.022 Uiso 1 1 calc R U . . .
C3 C 0.91084(16) 0.35015(15) 0.04701(14) 0.0208(3) Uani 1 1 d . . . . .
C12 C 0.48935(16) 0.36853(17) 0.57937(15) 0.0239(3) Uani 1 1 d . . . . .
H12 H 0.443491 0.445431 0.629718 0.029 Uiso 1 1 calc R U . . .
C14 C 0.47474(15) 0.12256(17) 0.42645(15) 0.0226(3) Uani 1 1 d . . . . .
H14 H 0.418617 0.032788 0.373725 0.027 Uiso 1 1 calc R U . . .
C22 C 1.03800(15) 0.01446(15) 0.15907(14) 0.0199(3) Uani 1 1 d . . . . .
H22 H 1.074549 -0.048157 0.085361 0.024 Uiso 1 1 calc R U . . .
C13 C 0.41088(15) 0.23556(18) 0.50319(15) 0.0247(3) Uani 1 1 d . . . . .
H13 H 0.311238 0.221577 0.503577 0.030 Uiso 1 1 calc R U . . .
C23 C 1.11531(15) 0.14917(16) 0.23559(14) 0.0206(3) Uani 1 1 d . . . . .
H23 H 1.202671 0.178846 0.213173 0.025 Uiso 1 1 calc R U . . .

loop_
_atom_site_aniso_label
_atom_site_aniso_U_11
_atom_site_aniso_U_22
_atom_site_aniso_U_33
_atom_site_aniso_U_23
_atom_site_aniso_U_13
_atom_site_aniso_U_12
Mo01 0.01312(6) 0.01280(6) 0.01381(5) 0.00415(4) 0.00305(4) 0.00170(4)
S1 0.01183(13) 0.01374(13) 0.01375(13) 0.00476(11) 0.00331(10) 0.00287(11)
S2 0.01573(15) 0.01430(14) 0.02556(17) 0.00335(13) 0.00829(13) 0.00012(12)
F102 0.0295(5) 0.0287(5) 0.0340(5) 0.0220(4) -0.0018(4) -0.0011(4)
F101 0.0170(4) 0.0422(6) 0.0328(5) 0.0236(4) 0.0047(4) 0.0114(4)
F100 0.0354(5) 0.0408(6) 0.0146(4) 0.0103(4) 0.0052(4) 0.0101(4)
O5 0.0216(5) 0.0300(6) 0.0397(7) 0.0109(5) 0.0114(5) 0.0020(5)
O2 0.0281(6) 0.0188(5) 0.0468(7) 0.0126(5) 0.0047(5) 0.0042(4)
O4 0.0321(6) 0.0194(5) 0.0381(6) 0.0123(5) 0.0033(5) 0.0050(5)
O3 0.0209(5) 0.0312(6) 0.0435(7) 0.0106(5) 0.0127(5) 0.0048(5)
O1 0.0306(6) 0.0360(6) 0.0191(5) 0.0095(5) 0.0000(4) -0.0044(5)
N1 0.0177(5) 0.0209(6) 0.0216(6) 0.0090(5) 0.0025(4) 0.0038(4)
C10 0.0114(5) 0.0168(6) 0.0166(5) 0.0076(5) 0.0046(4) 0.0045(4)
C20 0.0132(5) 0.0140(5) 0.0182(6) 0.0073(5) 0.0048(4) 0.0036(4)
C25 0.0135(5) 0.0135(5) 0.0138(5) 0.0054(4) 0.0047(4) 0.0050(4)
C15 0.0136(6) 0.0178(6) 0.0183(6) 0.0077(5) 0.0048(5) 0.0037(5)
C1 0.0137(6) 0.0153(6) 0.0205(6) 0.0084(5) 0.0051(5) 0.0045(5)
C2 0.0163(6) 0.0206(6) 0.0232(6) 0.0085(5) 0.0047(5) 0.0046(5)
C5 0.0204(7) 0.0163(6) 0.0201(6) 0.0055(5) 0.0038(5) 0.0030(5)
C4 0.0168(6) 0.0200(6) 0.0191(6) 0.0079(5) 0.0014(5) 0.0010(5)
C6 0.0177(6) 0.0196(6) 0.0197(6) 0.0068(5) 0.0030(5) -0.0005(5)
C100 0.0162(6) 0.0245(7) 0.0179(6) 0.0108(5) 0.0025(5) 0.0046(5)
C11 0.0204(7) 0.0185(6) 0.0213(6) 0.0073(5) 0.0088(5) 0.0077(5)
C24 0.0147(6) 0.0173(6) 0.0203(6) 0.0073(5) 0.0051(5) 0.0014(5)
C21 0.0191(6) 0.0147(6) 0.0184(6) 0.0041(5) 0.0057(5) 0.0042(5)
C3 0.0224(7) 0.0169(6) 0.0207(6) 0.0052(5) 0.0058(5) 0.0037(5)
C12 0.0201(7) 0.0290(7) 0.0265(7) 0.0120(6) 0.0109(6) 0.0138(6)
C14 0.0132(6) 0.0272(7) 0.0245(7) 0.0087(6) 0.0039(5) 0.0012(5)
C22 0.0212(7) 0.0197(6) 0.0190(6) 0.0064(5) 0.0092(5) 0.0075(5)
C13 0.0127(6) 0.0362(8) 0.0282(7) 0.0149(6) 0.0072(5) 0.0077(6)
C23 0.0171(6) 0.0224(7) 0.0232(6) 0.0092(5) 0.0100(5) 0.0038(5)

loop_
_atom_type_symbol
_atom_type_description
_atom_type_scat_dispersion_real
_atom_type_scat_dispersion_imag
_atom_type_scat_source
C C 0.0033 0.0016 'International Tables Vol C Tables 4.2.6.8 and 6.1.1.4'
H H 0.0000 0.0000 'International Tables Vol C Tables 4.2.6.8 and 6.1.1.4'
F F 0.0171 0.0103 'International Tables Vol C Tables 4.2.6.8 and 6.1.1.4'
Mo Mo -1.6832 0.6857 'International Tables Vol C Tables 4.2.6.8 and 6.1.1.4'
N N 0.0061 0.0033 'International Tables Vol C Tables 4.2.6.8 and 6.1.1.4'
O O 0.0106 0.0060 'International Tables Vol C Tables 4.2.6.8 and 6.1.1.4'
S S 0.1246 0.1234 'International Tables Vol C Tables 4.2.6.8 and 6.1.1.4'

loop_
_geom_angle_atom_site_label_1
_geom_angle_atom_site_label_2
_geom_angle_atom_site_label_3
_geom_angle
_geom_angle_site_symmetry_1
_geom_angle_site_symmetry_3
_geom_angle_publ_flag
C2 Mo01 C1 94.98(5) . . ?
C2 Mo01 C5 87.39(6) . . ?
C2 Mo01 C4 175.91(6) . . ?
C2 Mo01 C3 92.70(6) . . ?
C5 Mo01 C1 90.27(5) . . ?
C5 Mo01 C4 89.01(6) . . ?
C5 Mo01 C3 175.95(6) . . ?
C4 Mo01 C1 87.00(5) . . ?
C4 Mo01 C3 91.02(6) . . ?
C6 Mo01 C1 175.72(5) . . ?
C6 Mo01 C2 88.03(6) . . ?
C6 Mo01 C5 92.91(6) . . ?
C6 Mo01 C4 90.19(6) . . ?
C6 Mo01 C3 91.14(6) . . ?
C3 Mo01 C1 85.68(5) . . ?
C10 S1 C25 106.33(6) . . ?
C10 S1 C100 100.62(6) . . ?
C25 S1 C100 99.65(6) . . ?
C15 S2 C20 104.66(6) . . ?
C15 C10 S1 123.47(10) . . ?
C15 C10 C11 122.19(12) . . ?
C11 C10 S1 114.32(10) . . ?
C25 C20 S2 126.78(10) . . ?
C25 C20 C21 117.62(12) . . ?
C21 C20 S2 115.60(10) . . ?
C20 C25 S1 123.07(10) . . ?
C20 C25 C24 122.27(12) . . ?
C24 C25 S1 114.66(10) . . ?
C10 C15 S2 126.54(10) . . ?
C10 C15 C14 117.61(12) . . ?
C14 C15 S2 115.85(11) . . ?
N1 C1 Mo01 175.69(12) . . ?
O2 C2 Mo01 175.80(14) . . ?
O5 C5 Mo01 178.39(14) . . ?
O4 C4 Mo01 178.37(13) . . ?
O1 C6 Mo01 178.01(13) . . ?
F102 C100 S1 113.67(10) . . ?
F102 C100 F101 109.09(12) . . ?
F102 C100 F100 109.24(12) . . ?
F101 C100 S1 108.15(9) . . ?
F100 C100 S1 107.19(10) . . ?
F100 C100 F101 109.43(12) . . ?
C10 C11 H11 120.5 . . ?
C12 C11 C10 119.03(14) . . ?
C12 C11 H11 120.5 . . ?
C25 C24 H24 120.5 . . ?
C23 C24 C25 119.05(13) . . ?
C23 C24 H24 120.5 . . ?
C20 C21 H21 119.8 . . ?
C22 C21 C20 120.34(13) . . ?
C22 C21 H21 119.8 . . ?
O3 C3 Mo01 178.57(14) . . ?
C11 C12 H12 120.2 . . ?
C11 C12 C13 119.58(13) . . ?
C13 C12 H12 120.2 . . ?
C15 C14 H14 119.9 . . ?
C13 C14 C15 120.16(14) . . ?
C13 C14 H14 119.9 . . ?
C21 C22 H22 119.4 . . ?
C21 C22 C23 121.29(12) . . ?
C23 C22 H22 119.4 . . ?
C12 C13 H13 119.3 . . ?
C14 C13 C12 121.36(13) . . ?
C14 C13 H13 119.3 . . ?
C24 C23 C22 119.37(13) . . ?
C24 C23 H23 120.3 . . ?
C22 C23 H23 120.3 . . ?

loop_
_geom_bond_atom_site_label_1
_geom_bond_atom_site_label_2
_geom_bond_distance
_geom_bond_site_symmetry_2
_geom_bond_publ_flag
Mo01 C1 2.1960(14) . ?
Mo01 C2 2.0488(15) . ?
Mo01 C5 2.0503(14) . ?
Mo01 C4 2.0508(15) . ?
Mo01 C6 2.0059(14) . ?
Mo01 C3 2.0544(15) . ?
S1 C10 1.7596(13) . ?
S1 C25 1.7625(12) . ?
S1 C100 1.8780(14) . ?
S2 C20 1.7540(13) . ?
S2 C15 1.7523(14) . ?
F102 C100 1.3193(17) . ?
F101 C100 1.3211(16) . ?
F100 C100 1.3202(16) . ?
O5 C5 1.1378(18) . ?
O2 C2 1.1398(18) . ?
O4 C4 1.1347(18) . ?
O3 C3 1.1391(19) . ?
O1 C6 1.1506(18) . ?
N1 C1 1.1495(18) . ?
C10 C15 1.3940(19) . ?
C10 C11 1.3971(18) . ?
C20 C25 1.3949(18) . ?
C20 C21 1.4016(18) . ?
C25 C24 1.3986(18) . ?
C15 C14 1.4044(19) . ?
C11 H11 0.9500 . ?
C11 C12 1.385(2) . ?
C24 H24 0.9500 . ?
C24 C23 1.3849(19) . ?
C21 H21 0.9500 . ?
C21 C22 1.3841(19) . ?
C12 H12 0.9500 . ?
C12 C13 1.385(2) . ?
C14 H14 0.9500 . ?
C14 C13 1.385(2) . ?
C22 H22 0.9500 . ?
C22 C23 1.394(2) . ?
C13 H13 0.9500 . ?
C23 H23 0.9500 . ?

loop_
_geom_torsion_atom_site_label_1
_geom_torsion_atom_site_label_2
_geom_torsion_atom_site_label_3
_geom_torsion_atom_site_label_4
_geom_torsion
_geom_torsion_site_symmetry_1
_geom_torsion_site_symmetry_2
_geom_torsion_site_symmetry_3
_geom_torsion_site_symmetry_4
_geom_torsion_publ_flag
S1 C10 C15 S2 -1.07(19) . . . . ?
S1 C10 C15 C14 178.83(11) . . . . ?
S1 C10 C11 C12 -179.02(11) . . . . ?
S1 C25 C24 C23 177.02(11) . . . . ?
S2 C20 C25 S1 2.65(18) . . . . ?
S2 C20 C25 C24 -177.50(11) . . . . ?
S2 C20 C21 C22 179.68(11) . . . . ?
S2 C15 C14 C13 -179.06(12) . . . . ?
C10 S1 C25 C20 -25.26(13) . . . . ?
C10 S1 C25 C24 154.89(10) . . . . ?
C10 S1 C100 F102 42.89(11) . . . . ?
C10 S1 C100 F101 164.18(10) . . . . ?
C10 S1 C100 F100 -77.92(10) . . . . ?
C10 C15 C14 C13 1.0(2) . . . . ?
C10 C11 C12 C13 -0.3(2) . . . . ?
C20 S2 C15 C10 -21.59(14) . . . . ?
C20 S2 C15 C14 158.51(11) . . . . ?
C20 C25 C24 C23 -2.8(2) . . . . ?
C20 C21 C22 C23 -1.5(2) . . . . ?
C25 S1 C10 C15 24.52(13) . . . . ?
C25 S1 C10 C11 -153.82(10) . . . . ?
C25 S1 C100 F102 -65.89(11) . . . . ?
C25 S1 C100 F101 55.40(11) . . . . ?
C25 S1 C100 F100 173.29(10) . . . . ?
C25 C20 C21 C22 -0.5(2) . . . . ?
C25 C24 C23 C22 0.8(2) . . . . ?
C15 S2 C20 C25 20.76(14) . . . . ?
C15 S2 C20 C21 -159.42(11) . . . . ?
C15 C10 C11 C12 2.6(2) . . . . ?
C15 C14 C13 C12 1.2(2) . . . . ?
C100 S1 C10 C15 -78.93(13) . . . . ?
C100 S1 C10 C11 102.72(11) . . . . ?
C100 S1 C25 C20 78.90(12) . . . . ?
C100 S1 C25 C24 -100.95(11) . . . . ?
C11 C10 C15 S2 177.14(11) . . . . ?
C11 C10 C15 C14 -3.0(2) . . . . ?
C11 C12 C13 C14 -1.6(2) . . . . ?
C21 C20 C25 S1 -177.17(10) . . . . ?
C21 C20 C25 C24 2.7(2) . . . . ?
C21 C22 C23 C24 1.4(2) . . . . ?
